data_4032446
loop_
_publ_author_name
'Ortiz, Adrian'
'Soumeillant, Maxime'
'Savage, Scott A.'
'Strotman, Neil A.'
'Haley, Matthew'
'Benkovics, Tamas'
'Nye, Jeffrey'
'Xu, Zhongmin'
'Tan, Yichen'
'Ayers, Sloan'
'Gao, Qi'
'Kiau, Susanne'

_publ_section_title
;
 Synthesis of HIV-Maturation Inhibitor BMS-955176 from Betulin by an
 Enabling Oxidation Strategy.
;
_journal_issue 9
_journal_name_full 'The Journal of organic chemistry'
_journal_page_first 4958
_journal_page_last 4963
_journal_paper_doi 10.1021/acs.joc.7b00438
_journal_volume 82
_journal_year 2017
_chemical_formula_sum 'C38 H51 N O3'
_chemical_formula_weight 569.79
_chemical_name_systematic
;
 ?
;
_space_group_crystal_system orthorhombic
_space_group_IT_number 19
_space_group_name_Hall 'P 2ac 2ab'
_space_group_name_H-M_alt 'P 21 21 21'
_symmetry_space_group_name_Hall 'P 2ac 2ab'
_symmetry_space_group_name_H-M 'P 21 21 21'
_atom_sites_solution_hydrogens geom
_audit_creation_method SHELXL-2013
_cell_angle_alpha 90
_cell_angle_beta 90
_cell_angle_gamma 90
_cell_formula_units_Z 4
_cell_length_a 7.2203(2)
_cell_length_b 12.1227(4)
_cell_length_c 37.8288(13)
_cell_measurement_reflns_used 7090
_cell_measurement_temperature 296(2)
_cell_measurement_theta_max 63.143
_cell_measurement_theta_min 2.336
_cell_volume 3311.14(18)
_computing_cell_refinement APEX2
_computing_data_collection APEX2
_computing_data_reduction APEX2
_computing_molecular_graphics Mercury
_computing_publication_material Mercury
_computing_structure_refinement 'SHELXL-2013 (Sheldrick, 2013)'
_computing_structure_solution APEX2
_diffrn_ambient_temperature 296(2)
_diffrn_detector_area_resol_mean 0.9
_diffrn_measured_fraction_theta_full 0.790
_diffrn_measured_fraction_theta_max 0.878
_diffrn_measurement_device_type 'Bruker X8-apex'
_diffrn_measurement_method strategy
_diffrn_radiation_type CuK\a
_diffrn_radiation_wavelength 1.54178
_diffrn_reflns_av_R_equivalents 0.0213
_diffrn_reflns_av_unetI/netI 0.0320
_diffrn_reflns_Laue_measured_fraction_full 0.790
_diffrn_reflns_Laue_measured_fraction_max 0.878
_diffrn_reflns_limit_h_max 3
_diffrn_reflns_limit_h_min -8
_diffrn_reflns_limit_k_max 12
_diffrn_reflns_limit_k_min -13
_diffrn_reflns_limit_l_max 33
_diffrn_reflns_limit_l_min -41
_diffrn_reflns_number 7090
_diffrn_reflns_point_group_measured_fraction_full 0.765
_diffrn_reflns_point_group_measured_fraction_max 0.854
_diffrn_reflns_theta_full 67.679
_diffrn_reflns_theta_max 63.143
_diffrn_reflns_theta_min 2.336
_diffrn_source 'fine-focus sealed tube'
_exptl_absorpt_coefficient_mu 0.548
_exptl_absorpt_correction_T_max 0.922
_exptl_absorpt_correction_T_min 0.836
_exptl_crystal_colour colorless
_exptl_crystal_density_diffrn 1.143
_exptl_crystal_density_method 'not measured'
_exptl_crystal_description rod
_exptl_crystal_F_000 1240
_exptl_crystal_size_max 0.340
_exptl_crystal_size_mid 0.250
_exptl_crystal_size_min 0.150
_refine_diff_density_max 0.183
_refine_diff_density_min -0.173
_refine_diff_density_rms 0.041
_refine_ls_abs_structure_details
;
 Flack x determined using 1766 quotients [(I+)-(I-)]/[(I+)+(I-)]
 (Parsons and Flack (2004), Acta Cryst. A60, s61).
;
_refine_ls_abs_structure_Flack -0.22(11)
_refine_ls_extinction_coef 0.0019(4)
_refine_ls_extinction_expression Fc^*^=kFc[1+0.001xFc^2^\l^3^/sin(2\q)]^-1/4^
_refine_ls_extinction_method SHELXL
_refine_ls_goodness_of_fit_ref 1.074
_refine_ls_hydrogen_treatment constr
_refine_ls_matrix_type full
_refine_ls_number_parameters 380
_refine_ls_number_reflns 4596
_refine_ls_number_restraints 0
_refine_ls_restrained_S_all 1.074
_refine_ls_R_factor_all 0.0399
_refine_ls_R_factor_gt 0.0380
_refine_ls_shift/su_max 0.001
_refine_ls_shift/su_mean 0.000
_refine_ls_structure_factor_coef Fsqd
_refine_ls_weighting_details 'w=1/[\s^2^(Fo^2^)+(0.0691P)^2^+0.4391P] where P=(Fo^2^+2Fc^2^)/3'
_refine_ls_weighting_scheme calc
_refine_ls_wR_factor_gt 0.1075
_refine_ls_wR_factor_ref 0.1144
_reflns_Friedel_coverage 0.687
_reflns_Friedel_fraction_full 0.732
_reflns_Friedel_fraction_max 0.822
_reflns_number_gt 4424
_reflns_number_total 4596
_reflns_threshold_expression 'I > 2\s(I)'
_cod_data_source_file jo7b00438_si_001.cif
_cod_data_source_block p212121
_cod_depositor_comments 'Adding full bibliography for 4032445--4032446.cif.'
_cod_database_code 4032446
_shelx_space_group_comment
;
The symmetry employed for this shelxl refinement is uniquely defined
by the following loop, which should always be used as a source of
symmetry information in preference to the above space-group names.
They are only intended as comments.
;
_shelx_estimated_absorpt_t_min 0.836
_shelx_estimated_absorpt_t_max 0.922
_shelxl_version_number 2013-4

loop_
_space_group_symop_operation_xyz
'x, y, z'
'x+1/2, -y+1/2, -z'
'-x, y+1/2, -z+1/2'
'-x+1/2, -y, z+1/2'

loop_
_atom_site_label
_atom_site_type_symbol
_atom_site_fract_x
_atom_site_fract_y
_atom_site_fract_z
_atom_site_U_iso_or_equiv
_atom_site_adp_type
_atom_site_occupancy
_atom_site_site_symmetry_order
_atom_site_calc_flag
_atom_site_refinement_flags_posn
_atom_site_refinement_flags_adp
N N 0.7070(3) -0.0378(2) 0.82265(9) 0.0719(9) Uani 1 1 d . .
O1 O -0.4280(3) 1.11735(19) 0.96334(6) 0.0653(6) Uani 1 1 d . .
O2 O -0.1460(3) 1.19158(17) 0.96800(6) 0.0601(6) Uani 1 1 d . .
O3 O 0.8735(3) -0.0584(3) 0.82300(13) 0.1331(15) Uani 1 1 d . .
C1 C 0.3498(4) -0.0167(2) 0.82327(8) 0.0455(6) Uani 1 1 d . .
C2 C 0.2874(4) -0.1112(2) 0.79911(8) 0.0565(8) Uani 1 1 d . .
H2A H 0.3668 -0.1751 0.8019 0.068 Uiso 1 1 calc R U
H2B H 0.1606 -0.1324 0.8042 0.068 Uiso 1 1 calc R U
C3 C 0.3040(6) -0.0633(3) 0.76183(10) 0.0759(10) Uani 1 1 d . .
H3A H 0.1960 -0.0828 0.7479 0.091 Uiso 1 1 calc R U
H3B H 0.4131 -0.0926 0.7502 0.091 Uiso 1 1 calc R U
C4 C 0.3192(5) 0.0640(3) 0.76526(8) 0.0582(8) Uani 1 1 d . .
H4A H 0.4488 0.0849 0.7615 0.070 Uiso 1 1 calc R U
C5 C 0.2707(4) 0.0849(2) 0.80444(7) 0.0413(6) Uani 1 1 d . .
H5A H 0.1356 0.0797 0.8063 0.050 Uiso 1 1 calc R U
C6 C 0.3265(3) 0.1928(2) 0.82248(6) 0.0402(6) Uani 1 1 d . .
H6A H 0.4622 0.1944 0.8227 0.048 Uiso 1 1 calc R U
C7 C 0.2640(5) 0.2966(2) 0.80304(7) 0.0511(7) Uani 1 1 d . .
H7A H 0.3143 0.2958 0.7793 0.061 Uiso 1 1 calc R U
H7B H 0.1300 0.2964 0.8012 0.061 Uiso 1 1 calc R U
C8 C 0.3256(5) 0.4017(2) 0.82163(7) 0.0520(7) Uani 1 1 d . .
H8A H 0.2761 0.4652 0.8092 0.062 Uiso 1 1 calc R U
H8B H 0.4597 0.4066 0.8211 0.062 Uiso 1 1 calc R U
C9 C 0.2587(4) 0.4035(2) 0.86021(6) 0.0405(6) Uani 1 1 d . .
H9A H 0.1255 0.3888 0.8586 0.049 Uiso 1 1 calc R U
C10 C 0.2712(4) 0.5204(2) 0.87799(7) 0.0446(6) Uani 1 1 d . .
C11 C 0.1453(5) 0.5978(2) 0.85693(7) 0.0545(8) Uani 1 1 d . .
H11A H 0.2121 0.6235 0.8363 0.065 Uiso 1 1 calc R U
H11B H 0.0386 0.5564 0.8487 0.065 Uiso 1 1 calc R U
C12 C 0.0788(5) 0.6958(2) 0.87734(7) 0.0551(8) Uani 1 1 d . .
H12A H 0.0274 0.7534 0.8644 0.066 Uiso 1 1 calc R U
C13 C 0.0861(4) 0.7085(2) 0.91210(7) 0.0455(6) Uani 1 1 d . .
C14 C 0.1585(4) 0.6187(2) 0.93698(7) 0.0487(7) Uani 1 1 d . .
C15 C 0.1882(4) 0.5092(2) 0.91570(6) 0.0426(6) Uani 1 1 d . .
H15A H 0.0635 0.4793 0.9121 0.051 Uiso 1 1 calc R U
C16 C 0.2913(5) 0.4205(2) 0.93657(7) 0.0501(7) Uani 1 1 d . .
H16A H 0.4219 0.4389 0.9377 0.060 Uiso 1 1 calc R U
H16B H 0.2439 0.4180 0.9606 0.060 Uiso 1 1 calc R U
C17 C 0.2674(4) 0.3078(2) 0.91927(7) 0.0470(7) Uani 1 1 d . .
H17A H 0.1371 0.2883 0.9197 0.056 Uiso 1 1 calc R U
H17B H 0.3336 0.2534 0.9332 0.056 Uiso 1 1 calc R U
C18 C 0.3374(4) 0.3025(2) 0.88074(6) 0.0397(6) Uani 1 1 d . .
C19 C 0.2632(3) 0.1933(2) 0.86199(7) 0.0383(6) Uani 1 1 d . .
C20 C 0.3424(4) 0.0891(2) 0.88025(7) 0.0474(7) Uani 1 1 d . .
H20A H 0.4763 0.0950 0.8810 0.057 Uiso 1 1 calc R U
H20B H 0.2980 0.0869 0.9044 0.057 Uiso 1 1 calc R U
C21 C 0.2903(4) -0.0194(2) 0.86193(8) 0.0498(7) Uani 1 1 d . .
H21A H 0.3506 -0.0806 0.8738 0.060 Uiso 1 1 calc R U
H21B H 0.1575 -0.0305 0.8634 0.060 Uiso 1 1 calc R U
C22 C 0.5562(4) -0.0158(3) 0.82225(9) 0.0582(8) Uani 1 1 d . .
C23 C 0.2025(7) 0.1227(3) 0.73806(9) 0.0800(12) Uani 1 1 d . .
C24 C 0.2837(12) 0.1699(4) 0.71061(11) 0.129(2) Uani 1 1 d . .
H24A H 0.2123 0.2037 0.6932 0.154 Uiso 1 1 calc R U
H24B H 0.4120 0.1692 0.7087 0.154 Uiso 1 1 calc R U
C25 C -0.0004(8) 0.1213(5) 0.74251(12) 0.1184(19) Uani 1 1 d . .
H25A H -0.0573 0.1617 0.7236 0.178 Uiso 1 1 calc R U
H25B H -0.0324 0.1548 0.7647 0.178 Uiso 1 1 calc R U
H25C H -0.0437 0.0464 0.7422 0.178 Uiso 1 1 calc R U
C26 C 0.4660(5) 0.5720(3) 0.87783(8) 0.0610(8) Uani 1 1 d . .
H26A H 0.4617 0.6431 0.8890 0.092 Uiso 1 1 calc R U
H26B H 0.5080 0.5802 0.8539 0.092 Uiso 1 1 calc R U
H26C H 0.5499 0.5251 0.8905 0.092 Uiso 1 1 calc R U
C27 C 0.0026(4) 0.8113(2) 0.92714(7) 0.0466(6) Uani 1 1 d . .
C28 C -0.1864(5) 0.8283(3) 0.92322(9) 0.0602(8) Uani 1 1 d . .
H28A H -0.2585 0.7737 0.9128 0.072 Uiso 1 1 calc R U
C29 C -0.2695(4) 0.9245(2) 0.93454(9) 0.0571(8) Uani 1 1 d . .
H29A H -0.3966 0.9336 0.9318 0.069 Uiso 1 1 calc R U
C30 C -0.1661(4) 1.0074(2) 0.94997(6) 0.0439(6) Uani 1 1 d . .
C31 C 0.0227(4) 0.9908(2) 0.95428(7) 0.0482(7) Uani 1 1 d . .
H31A H 0.0945 1.0456 0.9647 0.058 Uiso 1 1 calc R U
C34 C -0.2300(6) 1.2940(3) 0.97901(10) 0.0717(10) Uani 1 1 d . .
H34A H -0.1350 1.3477 0.9834 0.108 Uiso 1 1 calc R U
H34B H -0.3000 1.2822 1.0002 0.108 Uiso 1 1 calc R U
H34C H -0.3108 1.3204 0.9607 0.108 Uiso 1 1 calc R U
C32 C 0.1051(4) 0.8939(2) 0.94339(8) 0.0489(7) Uani 1 1 d . .
H32A H 0.2314 0.8838 0.9470 0.059 Uiso 1 1 calc R U
C33 C -0.2617(4) 1.1092(2) 0.96093(7) 0.0470(7) Uani 1 1 d . .
C35 C 0.3333(6) 0.6577(3) 0.95685(9) 0.0687(10) Uani 1 1 d . .
H35A H 0.3068 0.7251 0.9691 0.103 Uiso 1 1 calc R U
H35B H 0.4317 0.6700 0.9402 0.103 Uiso 1 1 calc R U
H35C H 0.3703 0.6022 0.9735 0.103 Uiso 1 1 calc R U
C36 C 0.0053(6) 0.5973(3) 0.96458(8) 0.0698(10) Uani 1 1 d . .
H36A H -0.0159 0.6632 0.9781 0.105 Uiso 1 1 calc R U
H36B H 0.0434 0.5389 0.9801 0.105 Uiso 1 1 calc R U
H36C H -0.1069 0.5764 0.9527 0.105 Uiso 1 1 calc R U
C37 C 0.5508(4) 0.3034(3) 0.88173(8) 0.0529(7) Uani 1 1 d . .
H37A H 0.5929 0.3697 0.8930 0.079 Uiso 1 1 calc R U
H37B H 0.5981 0.3004 0.8580 0.079 Uiso 1 1 calc R U
H37C H 0.5942 0.2405 0.8948 0.079 Uiso 1 1 calc R U
C38 C 0.0489(4) 0.1861(3) 0.86429(8) 0.0496(7) Uani 1 1 d . .
H38A H 0.0075 0.1196 0.8530 0.074 Uiso 1 1 calc R U
H38B H -0.0049 0.2487 0.8526 0.074 Uiso 1 1 calc R U
H38C H 0.0117 0.1854 0.8887 0.074 Uiso 1 1 calc R U

loop_
_atom_site_aniso_label
_atom_site_aniso_U_11
_atom_site_aniso_U_22
_atom_site_aniso_U_33
_atom_site_aniso_U_23
_atom_site_aniso_U_13
_atom_site_aniso_U_12
N 0.0370(15) 0.0540(16) 0.125(3) -0.0249(16) 0.0026(15) -0.0004(12)
O1 0.0612(14) 0.0563(14) 0.0784(15) -0.0070(11) -0.0029(11) 0.0145(11)
O2 0.0663(13) 0.0399(11) 0.0741(13) -0.0124(10) -0.0004(10) 0.0071(10)
O3 0.0338(13) 0.109(3) 0.257(5) -0.051(3) 0.0010(19) 0.0045(14)
C1 0.0364(12) 0.0388(15) 0.0613(16) -0.0055(13) 0.0020(12) 0.0024(11)
C2 0.0507(16) 0.0412(16) 0.077(2) -0.0167(15) 0.0063(14) 0.0025(13)
C3 0.101(3) 0.055(2) 0.071(2) -0.0220(17) 0.009(2) 0.003(2)
C4 0.0672(19) 0.0545(19) 0.0530(17) -0.0158(14) 0.0105(15) -0.0051(15)
C5 0.0411(13) 0.0381(15) 0.0447(14) -0.0062(11) 0.0024(11) 0.0008(11)
C6 0.0414(13) 0.0384(14) 0.0409(13) -0.0022(12) 0.0013(11) 0.0006(12)
C7 0.077(2) 0.0419(16) 0.0341(13) -0.0016(12) 0.0019(13) 0.0014(15)
C8 0.082(2) 0.0362(15) 0.0377(14) 0.0017(12) 0.0024(14) 0.0026(14)
C9 0.0541(15) 0.0320(14) 0.0353(13) 0.0001(11) -0.0005(11) 0.0007(12)
C10 0.0637(16) 0.0344(14) 0.0356(13) 0.0010(11) -0.0023(12) 0.0003(12)
C11 0.090(2) 0.0364(15) 0.0371(14) 0.0003(12) -0.0089(14) 0.0079(15)
C12 0.086(2) 0.0331(15) 0.0466(15) 0.0010(13) -0.0107(14) 0.0071(15)
C13 0.0608(17) 0.0319(15) 0.0437(14) -0.0016(11) -0.0021(12) -0.0012(12)
C14 0.0729(19) 0.0351(15) 0.0379(13) -0.0018(11) -0.0017(13) 0.0059(13)
C15 0.0589(16) 0.0348(14) 0.0342(12) -0.0005(11) -0.0032(11) 0.0040(13)
C16 0.0730(18) 0.0446(17) 0.0328(13) 0.0023(12) -0.0023(13) 0.0094(14)
C17 0.0683(18) 0.0358(14) 0.0368(13) 0.0042(12) -0.0002(12) 0.0112(14)
C18 0.0458(14) 0.0354(14) 0.0381(12) 0.0012(12) -0.0007(11) 0.0030(12)
C19 0.0402(13) 0.0335(14) 0.0412(13) 0.0005(12) 0.0016(10) 0.0042(11)
C20 0.0547(16) 0.0384(15) 0.0491(15) 0.0025(12) -0.0001(13) 0.0039(13)
C21 0.0515(15) 0.0365(15) 0.0616(17) 0.0007(13) 0.0011(13) 0.0037(13)
C22 0.0431(17) 0.0499(18) 0.082(2) -0.0113(16) 0.0029(15) 0.0044(13)
C23 0.137(4) 0.057(2) 0.0457(18) -0.0132(16) -0.015(2) 0.000(2)
C24 0.247(7) 0.082(3) 0.057(2) -0.006(2) -0.015(3) -0.023(4)
C25 0.123(4) 0.145(5) 0.088(3) -0.031(3) -0.053(3) 0.035(4)
C26 0.077(2) 0.0500(19) 0.0562(17) -0.0045(15) 0.0069(16) -0.0145(16)
C27 0.0616(17) 0.0346(14) 0.0436(14) 0.0009(12) -0.0011(12) 0.0005(13)
C28 0.0604(19) 0.0407(17) 0.080(2) -0.0122(15) -0.0124(16) -0.0017(14)
C29 0.0522(16) 0.0444(17) 0.075(2) -0.0037(15) -0.0095(15) 0.0039(13)
C30 0.0542(15) 0.0373(15) 0.0402(13) 0.0018(11) 0.0014(11) 0.0017(12)
C31 0.0534(16) 0.0388(16) 0.0524(15) -0.0101(12) 0.0006(12) -0.0036(13)
C34 0.088(2) 0.0453(19) 0.082(2) -0.0202(16) -0.0182(19) 0.0197(17)
C32 0.0502(15) 0.0406(16) 0.0560(16) -0.0053(13) 0.0026(13) 0.0005(13)
C33 0.0575(18) 0.0449(17) 0.0385(14) 0.0014(12) -0.0024(12) 0.0060(14)
C35 0.101(3) 0.0495(19) 0.0559(18) -0.0108(14) -0.0280(18) 0.0088(17)
C36 0.115(3) 0.0434(18) 0.0512(17) 0.0012(14) 0.0219(18) 0.0159(18)
C37 0.0518(16) 0.0484(17) 0.0585(16) -0.0058(14) -0.0037(13) 0.0005(14)
C38 0.0452(15) 0.0462(16) 0.0573(16) -0.0057(14) 0.0047(12) 0.0009(13)

loop_
_atom_type_symbol
_atom_type_description
_atom_type_scat_dispersion_real
_atom_type_scat_dispersion_imag
_atom_type_scat_source
C C 0.0181 0.0091 'International Tables Vol C Tables 4.2.6.8 and 6.1.1.4'
H H 0.0000 0.0000 'International Tables Vol C Tables 4.2.6.8 and 6.1.1.4'
N N 0.0311 0.0180 'International Tables Vol C Tables 4.2.6.8 and 6.1.1.4'
O O 0.0492 0.0322 'International Tables Vol C Tables 4.2.6.8 and 6.1.1.4'

loop_
_geom_angle_atom_site_label_1
_geom_angle_atom_site_label_2
_geom_angle_atom_site_label_3
_geom_angle
C22 N O3 177.9(4)
C33 O2 C34 116.1(3)
C22 C1 C21 107.9(2)
C22 C1 C2 106.5(2)
C21 C1 C2 118.2(2)
C22 C1 C5 110.7(2)
C21 C1 C5 111.0(2)
C2 C1 C5 102.3(2)
C3 C2 C1 104.1(3)
C3 C2 H2A 110.9
C1 C2 H2A 110.9
C3 C2 H2B 110.9
C1 C2 H2B 110.9
H2A C2 H2B 109.0
C2 C3 C4 107.8(3)
C2 C3 H3A 110.2
C4 C3 H3A 110.2
C2 C3 H3B 110.2
C4 C3 H3B 110.2
H3A C3 H3B 108.5
C23 C4 C5 116.8(3)
C23 C4 C3 111.9(3)
C5 C4 C3 103.2(3)
C23 C4 H4A 108.2
C5 C4 H4A 108.2
C3 C4 H4A 108.2
C6 C5 C1 112.4(2)
C6 C5 C4 120.6(2)
C1 C5 C4 103.3(2)
C6 C5 H5A 106.6
C1 C5 H5A 106.6
C4 C5 H5A 106.6
C7 C6 C5 114.3(2)
C7 C6 C19 111.8(2)
C5 C6 C19 110.7(2)
C7 C6 H6A 106.5
C5 C6 H6A 106.5
C19 C6 H6A 106.5
C8 C7 C6 112.4(2)
C8 C7 H7A 109.1
C6 C7 H7A 109.1
C8 C7 H7B 109.1
C6 C7 H7B 109.1
H7A C7 H7B 107.9
C7 C8 C9 111.0(2)
C7 C8 H8A 109.4
C9 C8 H8A 109.4
C7 C8 H8B 109.4
C9 C8 H8B 109.4
H8A C8 H8B 108.0
C8 C9 C18 110.4(2)
C8 C9 C10 113.6(2)
C18 C9 C10 118.3(2)
C8 C9 H9A 104.3
C18 C9 H9A 104.3
C10 C9 H9A 104.3
C11 C10 C26 106.9(3)
C11 C10 C15 107.6(2)
C26 C10 C15 113.0(2)
C11 C10 C9 107.2(2)
C26 C10 C9 114.7(2)
C15 C10 C9 107.0(2)
C12 C11 C10 114.1(2)
C12 C11 H11A 108.7
C10 C11 H11A 108.7
C12 C11 H11B 108.7
C10 C11 H11B 108.7
H11A C11 H11B 107.6
C13 C12 C11 126.3(3)
C13 C12 H12A 116.9
C11 C12 H12A 116.9
C12 C13 C27 117.3(2)
C12 C13 C14 122.7(2)
C27 C13 C14 119.7(2)
C13 C14 C35 111.2(2)
C13 C14 C36 106.9(3)
C35 C14 C36 108.0(3)
C13 C14 C15 109.5(2)
C35 C14 C15 113.4(3)
C36 C14 C15 107.6(2)
C16 C15 C10 110.4(2)
C16 C15 C14 113.4(2)
C10 C15 C14 116.8(2)
C16 C15 H15A 105.0
C10 C15 H15A 105.0
C14 C15 H15A 105.0
C17 C16 C15 110.7(2)
C17 C16 H16A 109.5
C15 C16 H16A 109.5
C17 C16 H16B 109.5
C15 C16 H16B 109.5
H16A C16 H16B 108.1
C16 C17 C18 113.9(2)
C16 C17 H17A 108.8
C18 C17 H17A 108.8
C16 C17 H17B 108.8
C18 C17 H17B 108.8
H17A C17 H17B 107.7
C37 C18 C17 107.7(2)
C37 C18 C9 111.8(2)
C17 C18 C9 108.6(2)
C37 C18 C19 110.6(2)
C17 C18 C19 110.2(2)
C9 C18 C19 107.95(19)
C20 C19 C38 107.3(2)
C20 C19 C6 108.4(2)
C38 C19 C6 110.2(2)
C20 C19 C18 110.8(2)
C38 C19 C18 110.9(2)
C6 C19 C18 109.3(2)
C21 C20 C19 114.1(2)
C21 C20 H20A 108.7
C19 C20 H20A 108.7
C21 C20 H20B 108.7
C19 C20 H20B 108.7
H20A C20 H20B 107.6
C1 C21 C20 110.2(2)
C1 C21 H21A 109.6
C20 C21 H21A 109.6
C1 C21 H21B 109.6
C20 C21 H21B 109.6
H21A C21 H21B 108.1
N C22 C1 165.6(4)
C24 C23 C25 122.4(5)
C24 C23 C4 119.5(5)
C25 C23 C4 118.1(4)
C23 C24 H24A 120.0
C23 C24 H24B 120.0
H24A C24 H24B 120.0
C23 C25 H25A 109.5
C23 C25 H25B 109.5
H25A C25 H25B 109.5
C23 C25 H25C 109.5
H25A C25 H25C 109.5
H25B C25 H25C 109.5
C10 C26 H26A 109.5
C10 C26 H26B 109.5
H26A C26 H26B 109.5
C10 C26 H26C 109.5
H26A C26 H26C 109.5
H26B C26 H26C 109.5
C28 C27 C32 117.7(3)
C28 C27 C13 118.6(3)
C32 C27 C13 123.7(3)
C29 C28 C27 121.3(3)
C29 C28 H28A 119.4
C27 C28 H28A 119.4
C28 C29 C30 120.7(3)
C28 C29 H29A 119.6
C30 C29 H29A 119.6
C29 C30 C31 118.3(3)
C29 C30 C33 118.4(3)
C31 C30 C33 123.3(3)
C32 C31 C30 120.9(3)
C32 C31 H31A 119.6
C30 C31 H31A 119.6
O2 C34 H34A 109.5
O2 C34 H34B 109.5
H34A C34 H34B 109.5
O2 C34 H34C 109.5
H34A C34 H34C 109.5
H34B C34 H34C 109.5
C31 C32 C27 121.1(3)
C31 C32 H32A 119.5
C27 C32 H32A 119.5
O1 C33 O2 123.2(3)
O1 C33 C30 123.7(3)
O2 C33 C30 113.0(2)
C14 C35 H35A 109.5
C14 C35 H35B 109.5
H35A C35 H35B 109.5
C14 C35 H35C 109.5
H35A C35 H35C 109.5
H35B C35 H35C 109.5
C14 C36 H36A 109.5
C14 C36 H36B 109.5
H36A C36 H36B 109.5
C14 C36 H36C 109.5
H36A C36 H36C 109.5
H36B C36 H36C 109.5
C18 C37 H37A 109.5
C18 C37 H37B 109.5
H37A C37 H37B 109.5
C18 C37 H37C 109.5
H37A C37 H37C 109.5
H37B C37 H37C 109.5
C19 C38 H38A 109.5
C19 C38 H38B 109.5
H38A C38 H38B 109.5
C19 C38 H38C 109.5
H38A C38 H38C 109.5
H38B C38 H38C 109.5

loop_
_geom_bond_atom_site_label_1
_geom_bond_atom_site_label_2
_geom_bond_distance
N C22 1.121(4)
N O3 1.228(4)
O1 C33 1.208(4)
O2 C33 1.329(4)
O2 C34 1.444(4)
C1 C22 1.491(4)
C1 C21 1.524(4)
C1 C2 1.533(4)
C1 C5 1.534(4)
C2 C3 1.530(5)
C2 H2A 0.9700
C2 H2B 0.9700
C3 C4 1.553(5)
C3 H3A 0.9700
C3 H3B 0.9700
C4 C23 1.509(5)
C4 C5 1.544(4)
C4 H4A 0.9800
C5 C6 1.529(4)
C5 H5A 0.9800
C6 C7 1.526(4)
C6 C19 1.563(3)
C6 H6A 0.9800
C7 C8 1.523(4)
C7 H7A 0.9700
C7 H7B 0.9700
C8 C9 1.537(4)
C8 H8A 0.9700
C8 H8B 0.9700
C9 C18 1.557(4)
C9 C10 1.571(4)
C9 H9A 0.9800
C10 C11 1.531(4)
C10 C26 1.540(4)
C10 C15 1.553(4)
C11 C12 1.496(4)
C11 H11A 0.9700
C11 H11B 0.9700
C12 C13 1.325(4)
C12 H12A 0.9300
C13 C27 1.497(4)
C13 C14 1.531(4)
C14 C35 1.543(5)
C14 C36 1.543(5)
C14 C15 1.567(4)
C15 C16 1.528(4)
C15 H15A 0.9800
C16 C17 1.524(4)
C16 H16A 0.9700
C16 H16B 0.9700
C17 C18 1.544(3)
C17 H17A 0.9700
C17 H17B 0.9700
C18 C37 1.541(4)
C18 C19 1.594(4)
C19 C20 1.549(4)
C19 C38 1.552(4)
C20 C21 1.534(4)
C20 H20A 0.9700
C20 H20B 0.9700
C21 H21A 0.9700
C21 H21B 0.9700
C23 C24 1.322(7)
C23 C25 1.475(7)
C24 H24A 0.9300
C24 H24B 0.9300
C25 H25A 0.9600
C25 H25B 0.9600
C25 H25C 0.9600
C26 H26A 0.9600
C26 H26B 0.9600
C26 H26C 0.9600
C27 C28 1.388(4)
C27 C32 1.389(4)
C28 C29 1.380(4)
C28 H28A 0.9300
C29 C30 1.382(4)
C29 H29A 0.9300
C30 C31 1.387(4)
C30 C33 1.473(4)
C31 C32 1.379(4)
C31 H31A 0.9300
C34 H34A 0.9600
C34 H34B 0.9600
C34 H34C 0.9600
C32 H32A 0.9300
C35 H35A 0.9600
C35 H35B 0.9600
C35 H35C 0.9600
C36 H36A 0.9600
C36 H36B 0.9600
C36 H36C 0.9600
C37 H37A 0.9600
C37 H37B 0.9600
C37 H37C 0.9600
C38 H38A 0.9600
C38 H38B 0.9600
C38 H38C 0.9600

loop_
_geom_torsion_atom_site_label_1
_geom_torsion_atom_site_label_2
_geom_torsion_atom_site_label_3
_geom_torsion_atom_site_label_4
_geom_torsion
C22 C1 C2 C3 -79.2(3)
C21 C1 C2 C3 159.3(3)
C5 C1 C2 C3 37.1(3)
C1 C2 C3 C4 -16.1(4)
C2 C3 C4 C23 -137.4(3)
C2 C3 C4 C5 -11.0(4)
C22 C1 C5 C6 -62.9(3)
C21 C1 C5 C6 56.9(3)
C2 C1 C5 C6 -176.1(2)
C22 C1 C5 C4 68.6(3)
C21 C1 C5 C4 -171.6(2)
C2 C1 C5 C4 -44.6(3)
C23 C4 C5 C6 -76.3(4)
C3 C4 C5 C6 160.5(3)
C23 C4 C5 C1 157.1(3)
C3 C4 C5 C1 34.0(3)
C1 C5 C6 C7 175.4(2)
C4 C5 C6 C7 53.2(3)
C1 C5 C6 C19 -57.3(3)
C4 C5 C6 C19 -179.5(2)
C5 C6 C7 C8 -179.0(2)
C19 C6 C7 C8 54.3(3)
C6 C7 C8 C9 -55.4(3)
C7 C8 C9 C18 59.4(3)
C7 C8 C9 C10 -165.0(3)
C8 C9 C10 C11 61.5(3)
C18 C9 C10 C11 -166.7(2)
C8 C9 C10 C26 -57.1(3)
C18 C9 C10 C26 74.8(3)
C8 C9 C10 C15 176.7(2)
C18 C9 C10 C15 -51.5(3)
C26 C10 C11 C12 -80.3(3)
C15 C10 C11 C12 41.4(4)
C9 C10 C11 C12 156.2(3)
C10 C11 C12 C13 -14.9(5)
C11 C12 C13 C27 -177.0(3)
C11 C12 C13 C14 -2.9(5)
C12 C13 C14 C35 117.0(3)
C27 C13 C14 C35 -69.0(4)
C12 C13 C14 C36 -125.4(3)
C27 C13 C14 C36 48.6(4)
C12 C13 C14 C15 -9.1(4)
C27 C13 C14 C15 164.9(3)
C11 C10 C15 C16 172.0(2)
C26 C10 C15 C16 -70.2(3)
C9 C10 C15 C16 57.1(3)
C11 C10 C15 C14 -56.5(3)
C26 C10 C15 C14 61.3(3)
C9 C10 C15 C14 -171.5(2)
C13 C14 C15 C16 170.1(2)
C35 C14 C15 C16 45.3(3)
C36 C14 C15 C16 -74.1(3)
C13 C14 C15 C10 40.0(3)
C35 C14 C15 C10 -84.8(3)
C36 C14 C15 C10 155.8(3)
C10 C15 C16 C17 -63.2(3)
C14 C15 C16 C17 163.6(2)
C15 C16 C17 C18 58.8(3)
C16 C17 C18 C37 73.1(3)
C16 C17 C18 C9 -48.1(3)
C16 C17 C18 C19 -166.1(2)
C8 C9 C18 C37 61.1(3)
C10 C9 C18 C37 -72.2(3)
C8 C9 C18 C17 179.8(2)
C10 C9 C18 C17 46.5(3)
C8 C9 C18 C19 -60.8(3)
C10 C9 C18 C19 165.9(2)
C7 C6 C19 C20 -176.5(2)
C5 C6 C19 C20 54.7(3)
C7 C6 C19 C38 66.4(3)
C5 C6 C19 C38 -62.3(3)
C7 C6 C19 C18 -55.7(3)
C5 C6 C19 C18 175.6(2)
C37 C18 C19 C20 55.2(3)
C17 C18 C19 C20 -63.8(3)
C9 C18 C19 C20 177.9(2)
C37 C18 C19 C38 174.2(2)
C17 C18 C19 C38 55.2(3)
C9 C18 C19 C38 -63.1(3)
C37 C18 C19 C6 -64.1(3)
C17 C18 C19 C6 176.9(2)
C9 C18 C19 C6 58.5(3)
C38 C19 C20 C21 63.5(3)
C6 C19 C20 C21 -55.4(3)
C18 C19 C20 C21 -175.3(2)
C22 C1 C21 C20 67.2(3)
C2 C1 C21 C20 -172.0(2)
C5 C1 C21 C20 -54.2(3)
C19 C20 C21 C1 55.7(3)
C21 C1 C22 N 79.9(15)
C2 C1 C22 N -48.0(15)
C5 C1 C22 N -158.5(14)
C5 C4 C23 C24 136.3(4)
C3 C4 C23 C24 -105.2(4)
C5 C4 C23 C25 -46.2(5)
C3 C4 C23 C25 72.3(4)
C12 C13 C27 C28 63.6(4)
C14 C13 C27 C28 -110.7(3)
C12 C13 C27 C32 -113.1(3)
C14 C13 C27 C32 72.6(4)
C32 C27 C28 C29 1.0(5)
C13 C27 C28 C29 -175.9(3)
C27 C28 C29 C30 0.4(5)
C28 C29 C30 C31 -1.0(4)
C28 C29 C30 C33 178.8(3)
C29 C30 C31 C32 0.1(4)
C33 C30 C31 C32 -179.7(3)
C30 C31 C32 C27 1.4(4)
C28 C27 C32 C31 -1.9(4)
C13 C27 C32 C31 174.9(3)
C34 O2 C33 O1 0.0(4)
C34 O2 C33 C30 -179.9(2)
C29 C30 C33 O1 14.2(4)
C31 C30 C33 O1 -166.0(3)
C29 C30 C33 O2 -165.9(3)
C31 C30 C33 O2 13.9(4)
